data_4320329
loop_
_publ_author_name
'Franck Gascoin'
'Slavi C. Sevov'

_publ_section_title
;
 Synthesis and Characterization of the "Metallic Salts" A5Pn4 (A = K, Rb,
 Cs and Pn = As, Sb, Bi) with Isolated Zigzag Tetramers of Pn44- and an
 Extra Delocalized Electron
;
_journal_name_full 'Inorganic Chemistry'
_journal_page_first 5177
_journal_page_last 5181
_journal_paper_doi 10.1021/ic0104499
_journal_volume 40
_journal_year 2001
_chemical_formula_moiety Rb5Bi4
_chemical_formula_sum 'Bi4 Rb5'
_chemical_formula_weight 1263.27
_chemical_melting_point ?
_chemical_name_common Rb5Bi4
_chemical_name_systematic
;
   ?
;
_space_group_IT_number 12
_symmetry_cell_setting monoclinic
_symmetry_space_group_name_Hall '-C 2y'
_symmetry_space_group_name_H-M 'C 1 2/m 1'
_atom_sites_solution_hydrogens geom
_atom_sites_solution_primary direct
_atom_sites_solution_secondary difmap
_audit_creation_method SHELXL-97
_cell_angle_alpha 90.00
_cell_angle_beta 112.78(3)
_cell_angle_gamma 90.00
_cell_formula_units_Z 2
_cell_length_a 12.945(4)
_cell_length_b 5.7851(9)
_cell_length_c 12.018(5)
_cell_measurement_reflns_used 25
_cell_measurement_temperature 293(2)
_cell_measurement_theta_max 16.535
_cell_measurement_theta_min 9.899
_cell_volume 829.8(5)
_computing_cell_refinement 'CAD4_(Enraf Nonius,_1977)'
_computing_data_collection 'CAD4_(Enraf Nonius,_1977)'
_computing_data_reduction SDS_Package_(Enraf-Nonius,_1985)
_computing_molecular_graphics 'SHELXTL (Siemens, 1994)'
_computing_publication_material 'SHELXTL (Siemens, 1994)'
_computing_structure_refinement 'SHELXL-97 (Sheldrick, 1997)'
_computing_structure_solution 'SHELXS-97 (Sheldrick, 1990)'
_diffrn_ambient_temperature 293(2)
_diffrn_measured_fraction_theta_full 0.999
_diffrn_measured_fraction_theta_max 0.999
_diffrn_measurement_device_type Enraf_Nonius_CAD4
_diffrn_measurement_method omega-2theta
_diffrn_radiation_monochromator graphite
_diffrn_radiation_source 'fine-focus sealed tube'
_diffrn_radiation_type MoK\a
_diffrn_radiation_wavelength 0.71073
_diffrn_reflns_limit_h_max 14
_diffrn_reflns_limit_h_min -15
_diffrn_reflns_limit_k_max 6
_diffrn_reflns_limit_k_min 0
_diffrn_reflns_limit_l_max 14
_diffrn_reflns_limit_l_min 0
_diffrn_reflns_number 807
_diffrn_reflns_theta_full 24.95
_diffrn_reflns_theta_max 24.95
_diffrn_reflns_theta_min 3.19
_diffrn_standards_interval_count 200
_diffrn_standards_interval_time 120
_diffrn_standards_number 3
_exptl_absorpt_coefficient_mu 56.811
_exptl_absorpt_correction_T_max 1.0000
_exptl_absorpt_correction_T_min 0.3170
_exptl_absorpt_correction_type empirical
_exptl_absorpt_process_details Xabs
_exptl_crystal_colour 'gray, metallic luster'
_exptl_crystal_density_diffrn 5.056
_exptl_crystal_density_meas ?
_exptl_crystal_density_method 'not measured'
_exptl_crystal_description irregular
_exptl_crystal_F_000 1034
_exptl_crystal_size_max 0.10
_exptl_crystal_size_mid 0.10
_exptl_crystal_size_min 0.10
_refine_diff_density_max 3.185
_refine_diff_density_min -3.710
_refine_diff_density_rms 0.535
_refine_ls_extinction_coef 0.00004(16)
_refine_ls_extinction_expression Fc^*^=kFc[1+0.001xFc^2^\l^3^/sin(2\q)]^-1/4^
_refine_ls_extinction_method SHELXL
_refine_ls_goodness_of_fit_ref 1.007
_refine_ls_hydrogen_treatment mixed
_refine_ls_matrix_type full
_refine_ls_number_parameters 32
_refine_ls_number_reflns 807
_refine_ls_number_restraints 0
_refine_ls_restrained_S_all 1.007
_refine_ls_R_factor_all 0.0666
_refine_ls_R_factor_gt 0.0510
_refine_ls_shift/su_max 0.000
_refine_ls_shift/su_mean 0.000
_refine_ls_structure_factor_coef Fsqd
_refine_ls_weighting_details 'calc w=1/[\s^2^(Fo^2^)+(0.1053P)^2^+16.2596P] where P=(Fo^2^+2Fc^2^)/3'
_refine_ls_weighting_scheme calc
_refine_ls_wR_factor_gt 0.1395
_refine_ls_wR_factor_ref 0.1491
_reflns_number_gt 633
_reflns_number_total 807
_reflns_threshold_expression >2sigma(I)
_cod_data_source_file ic0104499_5.cif
_cod_data_source_block Rb5Bi4
_cod_depositor_comments
;
The following automatic conversions were performed:

'_chemical_melting_point' value 'not measured' was changed to '?' -
the value is undefined or not given.

Automatic conversion script
Id: cif_fix_values 1646 2011-03-28 12:23:43Z adriana 

The following automatic conversions were performed:

'_exptl_crystal_density_meas' value 'not measured' was changed to '?'
- the value is perceived as not measured.

Automatic conversion script
Id: cif_fix_values 3008 2015-01-20 13:52:24Z robertas 
;
_cod_original_cell_volume 829.8(4)
_cod_database_code 4320329

loop_
_symmetry_equiv_pos_as_xyz
'x, y, z'
'-x, y, -z'
'x+1/2, y+1/2, z'
'-x+1/2, y+1/2, -z'
'-x, -y, -z'
'x, -y, z'
'-x+1/2, -y+1/2, -z'
'x+1/2, -y+1/2, z'

loop_
_atom_site_label
_atom_site_type_symbol
_atom_site_fract_x
_atom_site_fract_y
_atom_site_fract_z
_atom_site_U_iso_or_equiv
_atom_site_adp_type
_atom_site_occupancy
_atom_site_symmetry_multiplicity
_atom_site_calc_flag
_atom_site_refinement_flags
_atom_site_disorder_assembly
_atom_site_disorder_group
Bi1 Bi 0.10893(8) 0.0000 0.11276(10) 0.0306(5) Uani 1 2 d S . .
Bi2 Bi 0.04725(9) 0.0000 0.32835(10) 0.0339(5) Uani 1 2 d S . .
Rb1 Rb 0.4011(2) 0.0000 0.1063(3) 0.0333(7) Uani 1 2 d S . .
Rb2 Rb 0.2468(2) 0.5000 0.3319(3) 0.0453(8) Uani 1 2 d S . .
Rb3 Rb 0.0374(8) 0.5000 0.5221(10) 0.065(4) Uani 0.50 2 d SP . .

loop_
_atom_site_aniso_label
_atom_site_aniso_U_11
_atom_site_aniso_U_22
_atom_site_aniso_U_33
_atom_site_aniso_U_23
_atom_site_aniso_U_13
_atom_site_aniso_U_12
Bi1 0.0262(7) 0.0354(7) 0.0298(7) 0.000 0.0106(5) 0.000
Bi2 0.0448(8) 0.0296(7) 0.0294(7) 0.000 0.0169(6) 0.000
Rb1 0.0266(14) 0.0352(15) 0.0371(16) 0.000 0.0113(12) 0.000
Rb2 0.0261(15) 0.0556(19) 0.0466(19) 0.000 0.0058(13) 0.000
Rb3 0.134(11) 0.028(3) 0.060(8) 0.000 0.065(8) 0.000

loop_
_atom_type_symbol
_atom_type_description
_atom_type_scat_dispersion_real
_atom_type_scat_dispersion_imag
_atom_type_scat_source
Rb Rb -0.9393 2.9676 'International Tables Vol C Tables 4.2.6.8 and 6.1.1.4'
Bi Bi -4.1077 10.2566 'International Tables Vol C Tables 4.2.6.8 and 6.1.1.4'

loop_
_geom_angle_atom_site_label_1
_geom_angle_atom_site_label_2
_geom_angle_atom_site_label_3
_geom_angle
_geom_angle_site_symmetry_1
_geom_angle_site_symmetry_3
_geom_angle_publ_flag
Bi2 Bi1 Bi1 107.66(6) . 5 ?
Bi2 Bi1 Rb1 128.10(6) . . ?
Bi1 Bi1 Rb1 124.25(7) 5 . ?
Bi2 Bi1 Rb2 67.46(5) . 1_545 ?
Bi1 Bi1 Rb2 128.97(4) 5 1_545 ?
Rb1 Bi1 Rb2 79.23(6) . 1_545 ?
Bi2 Bi1 Rb2 67.46(5) . . ?
Bi1 Bi1 Rb2 128.97(4) 5 . ?
Rb1 Bi1 Rb2 79.23(6) . . ?
Rb2 Bi1 Rb2 97.30(8) 1_545 . ?
Bi2 Bi1 Rb1 129.62(4) . 7_545 ?
Bi1 Bi1 Rb1 67.80(5) 5 7_545 ?
Rb1 Bi1 Rb1 76.05(6) . 7_545 ?
Rb2 Bi1 Rb1 77.81(6) 1_545 7_545 ?
Rb2 Bi1 Rb1 155.28(7) . 7_545 ?
Bi2 Bi1 Rb1 129.62(4) . 7 ?
Bi1 Bi1 Rb1 67.80(5) 5 7 ?
Rb1 Bi1 Rb1 76.05(6) . 7 ?
Rb2 Bi1 Rb1 155.28(7) 1_545 7 ?
Rb2 Bi1 Rb1 77.81(6) . 7 ?
Rb1 Bi1 Rb1 96.42(7) 7_545 7 ?
Bi2 Bi1 Rb1 66.86(5) . 3_445 ?
Bi1 Bi1 Rb1 66.03(5) 5 3_445 ?
Rb1 Bi1 Rb1 132.56(3) . 3_445 ?
Rb2 Bi1 Rb1 66.02(6) 1_545 3_445 ?
Rb2 Bi1 Rb1 134.30(7) . 3_445 ?
Rb1 Bi1 Rb1 66.12(7) 7_545 3_445 ?
Rb1 Bi1 Rb1 133.83(4) 7 3_445 ?
Bi2 Bi1 Rb1 66.86(5) . 3_455 ?
Bi1 Bi1 Rb1 66.03(5) 5 3_455 ?
Rb1 Bi1 Rb1 132.56(3) . 3_455 ?
Rb2 Bi1 Rb1 134.30(7) 1_545 3_455 ?
Rb2 Bi1 Rb1 66.02(6) . 3_455 ?
Rb1 Bi1 Rb1 133.83(4) 7_545 3_455 ?
Rb1 Bi1 Rb1 66.12(7) 7 3_455 ?
Rb1 Bi1 Rb1 94.77(6) 3_445 3_455 ?
Bi1 Bi2 Rb3 128.53(14) . 1_545 ?
Bi1 Bi2 Rb3 128.53(14) . . ?
Rb3 Bi2 Rb3 101.1(3) 1_545 . ?
Bi1 Bi2 Rb3 129.39(14) . 5_566 ?
Rb3 Bi2 Rb3 102.07(4) 1_545 5_566 ?
Rb3 Bi2 Rb3 13.8(3) . 5_566 ?
Bi1 Bi2 Rb3 129.39(14) . 5_556 ?
Rb3 Bi2 Rb3 13.8(3) 1_545 5_556 ?
Rb3 Bi2 Rb3 102.07(4) . 5_556 ?
Rb3 Bi2 Rb3 99.7(3) 5_566 5_556 ?
Bi1 Bi2 Rb2 66.94(6) . 1_545 ?
Rb3 Bi2 Rb2 66.37(15) 1_545 1_545 ?
Rb3 Bi2 Rb2 138.94(15) . 1_545 ?
Rb3 Bi2 Rb2 151.82(16) 5_566 1_545 ?
Rb3 Bi2 Rb2 74.82(13) 5_556 1_545 ?
Bi1 Bi2 Rb2 66.94(6) . . ?
Rb3 Bi2 Rb2 138.94(15) 1_545 . ?
Rb3 Bi2 Rb2 66.37(15) . . ?
Rb3 Bi2 Rb2 74.82(13) 5_566 . ?
Rb3 Bi2 Rb2 151.82(16) 5_556 . ?
Rb2 Bi2 Rb2 96.82(7) 1_545 . ?
Bi1 Bi2 Rb1 68.18(5) . 3_445 ?
Rb3 Bi2 Rb1 74.21(15) 1_545 3_445 ?
Rb3 Bi2 Rb1 151.07(15) . 3_445 ?
Rb3 Bi2 Rb1 137.74(14) 5_566 3_445 ?
Rb3 Bi2 Rb1 66.69(16) 5_556 3_445 ?
Rb2 Bi2 Rb1 66.24(6) 1_545 3_445 ?
Rb2 Bi2 Rb1 135.11(7) . 3_445 ?
Bi1 Bi2 Rb1 68.18(5) . 3_455 ?
Rb3 Bi2 Rb1 151.07(15) 1_545 3_455 ?
Rb3 Bi2 Rb1 74.21(15) . 3_455 ?
Rb3 Bi2 Rb1 66.69(16) 5_566 3_455 ?
Rb3 Bi2 Rb1 137.74(14) 5_556 3_455 ?
Rb2 Bi2 Rb1 135.11(7) 1_545 3_455 ?
Rb2 Bi2 Rb1 66.24(6) . 3_455 ?
Rb1 Bi2 Rb1 95.97(7) 3_445 3_455 ?
Bi1 Bi2 Rb2 127.59(7) . 3_445 ?
Rb3 Bi2 Rb2 73.72(15) 1_545 3_445 ?
Rb3 Bi2 Rb2 73.72(15) . 3_445 ?
Rb3 Bi2 Rb2 61.46(13) 5_566 3_445 ?
Rb3 Bi2 Rb2 61.46(13) 5_556 3_445 ?
Rb2 Bi2 Rb2 131.58(4) 1_545 3_445 ?
Rb2 Bi2 Rb2 131.58(4) . 3_445 ?
Rb1 Bi2 Rb2 77.62(6) 3_445 3_445 ?
Rb1 Bi2 Rb2 77.62(6) 3_455 3_445 ?
Bi1 Bi2 Rb2 126.91(6) . 7_556 ?
Rb3 Bi2 Rb2 61.66(14) 1_545 7_556 ?
Rb3 Bi2 Rb2 61.66(14) . 7_556 ?
Rb3 Bi2 Rb2 73.17(16) 5_566 7_556 ?
Rb3 Bi2 Rb2 73.17(16) 5_556 7_556 ?
Rb2 Bi2 Rb2 78.85(7) 1_545 7_556 ?
Rb2 Bi2 Rb2 78.85(7) . 7_556 ?
Rb1 Bi2 Rb2 131.94(4) 3_445 7_556 ?
Rb1 Bi2 Rb2 131.94(4) 3_455 7_556 ?
Rb2 Bi2 Rb2 105.50(6) 3_445 7_556 ?
Bi1 Rb1 Bi1 103.95(6) . 7_545 ?
Bi1 Rb1 Bi1 103.95(6) . 7 ?
Bi1 Rb1 Bi1 96.42(7) 7_545 7 ?
Bi1 Rb1 Bi2 102.05(6) . 3 ?
Bi1 Rb1 Bi2 153.99(8) 7_545 3 ?
Bi1 Rb1 Bi2 77.93(3) 7 3 ?
Bi1 Rb1 Bi2 102.05(6) . 3_545 ?
Bi1 Rb1 Bi2 77.93(3) 7_545 3_545 ?
Bi1 Rb1 Bi2 153.99(8) 7 3_545 ?
Bi2 Rb1 Bi2 95.97(7) 3 3_545 ?
Bi1 Rb1 Bi1 132.56(3) . 3 ?
Bi1 Rb1 Bi1 113.88(7) 7_545 3 ?
Bi1 Rb1 Bi1 46.17(4) 7 3 ?
Bi2 Rb1 Bi1 44.96(3) 3 3 ?
Bi2 Rb1 Bi1 112.70(7) 3_545 3 ?
Bi1 Rb1 Bi1 132.56(3) . 3_545 ?
Bi1 Rb1 Bi1 46.17(4) 7_545 3_545 ?
Bi1 Rb1 Bi1 113.88(7) 7 3_545 ?
Bi2 Rb1 Bi1 112.70(7) 3 3_545 ?
Bi2 Rb1 Bi1 44.96(3) 3_545 3_545 ?
Bi1 Rb1 Bi1 94.77(6) 3 3_545 ?
Bi1 Rb1 Rb3 76.16(15) . 7_556 ?
Bi1 Rb1 Rb3 131.37(4) 7_545 7_556 ?
Bi1 Rb1 Rb3 131.37(4) 7 7_556 ?
Bi2 Rb1 Rb3 55.42(7) 3 7_556 ?
Bi2 Rb1 Rb3 55.42(7) 3_545 7_556 ?
Bi1 Rb1 Rb3 97.57(10) 3 7_556 ?
Bi1 Rb1 Rb3 97.57(10) 3_545 7_556 ?
Bi1 Rb1 Rb2 142.82(10) . 3_545 ?
Bi1 Rb1 Rb2 100.57(6) 7_545 3_545 ?
Bi1 Rb1 Rb2 100.57(6) 7 3_545 ?
Bi2 Rb1 Rb2 56.59(4) 3 3_545 ?
Bi2 Rb1 Rb2 56.59(4) 3_545 3_545 ?
Bi1 Rb1 Rb2 56.11(4) 3 3_545 ?
Bi1 Rb1 Rb2 56.11(4) 3_545 3_545 ?
Rb3 Rb1 Rb2 66.66(15) 7_556 3_545 ?
Bi1 Rb1 Rb1 147.51(12) . 5_655 ?
Bi1 Rb1 Rb1 57.52(5) 7_545 5_655 ?
Bi1 Rb1 Rb1 57.52(5) 7 5_655 ?
Bi2 Rb1 Rb1 99.53(7) 3 5_655 ?
Bi2 Rb1 Rb1 99.53(7) 3_545 5_655 ?
Bi1 Rb1 Rb1 56.36(4) 3 5_655 ?
Bi1 Rb1 Rb1 56.36(4) 3_545 5_655 ?
Rb3 Rb1 Rb1 136.33(17) 7_556 5_655 ?
Rb2 Rb1 Rb1 69.68(9) 3_545 5_655 ?
Bi1 Rb1 Rb3 86.81(13) . 3_545 ?
Bi1 Rb1 Rb3 129.33(5) 7_545 3_545 ?
Bi1 Rb1 Rb3 129.33(5) 7 3_545 ?
Bi2 Rb1 Rb3 51.44(5) 3 3_545 ?
Bi2 Rb1 Rb3 51.44(5) 3_545 3_545 ?
Bi1 Rb1 Rb3 90.39(10) 3 3_545 ?
Bi1 Rb1 Rb3 90.39(10) 3_545 3_545 ?
Rb3 Rb1 Rb3 10.7(2) 7_556 3_545 ?
Rb2 Rb1 Rb3 56.01(14) 3_545 3_545 ?
Rb1 Rb1 Rb3 125.68(15) 5_655 3_545 ?
Bi1 Rb1 Rb1 52.61(5) . 7_545 ?
Bi1 Rb1 Rb1 51.34(4) 7_545 7_545 ?
Bi1 Rb1 Rb1 106.59(9) 7 7_545 ?
Bi2 Rb1 Rb1 154.65(10) 3 7_545 ?
Bi2 Rb1 Rb1 89.81(4) 3_545 7_545 ?
Bi1 Rb1 Rb1 151.12(11) 3 7_545 ?
Bi1 Rb1 Rb1 88.70(4) 3_545 7_545 ?
Rb3 Rb1 Rb1 110.40(13) 7_556 7_545 ?
Rb2 Rb1 Rb1 142.30(4) 3_545 7_545 ?
Rb1 Rb1 Rb1 103.83(11) 5_655 7_545 ?
Rb3 Rb1 Rb1 118.30(12) 3_545 7_545 ?
Bi1 Rb2 Bi1 97.30(8) . 1_565 ?
Bi1 Rb2 Bi2 45.60(3) . . ?
Bi1 Rb2 Bi2 115.04(8) 1_565 . ?
Bi1 Rb2 Bi2 115.04(8) . 1_565 ?
Bi1 Rb2 Bi2 45.60(3) 1_565 1_565 ?
Bi2 Rb2 Bi2 96.81(7) . 1_565 ?
Bi1 Rb2 Bi2 101.10(7) . 3 ?
Bi1 Rb2 Bi2 101.09(7) 1_565 3 ?
Bi2 Rb2 Bi2 131.58(4) . 3 ?
Bi2 Rb2 Bi2 131.58(4) 1_565 3 ?
Bi1 Rb2 Bi2 131.33(4) . 7_556 ?
Bi1 Rb2 Bi2 131.33(4) 1_565 7_556 ?
Bi2 Rb2 Bi2 101.15(7) . 7_556 ?
Bi2 Rb2 Bi2 101.15(7) 1_565 7_556 ?
Bi2 Rb2 Bi2 74.50(6) 3 7_556 ?
Bi1 Rb2 Rb3 156.72(19) . 7_566 ?
Bi1 Rb2 Rb3 79.27(12) 1_565 7_566 ?
Bi2 Rb2 Rb3 155.7(2) . 7_566 ?
Bi2 Rb2 Rb3 79.09(11) 1_565 7_566 ?
Bi2 Rb2 Rb3 57.75(14) 3 7_566 ?
Bi2 Rb2 Rb3 57.02(15) 7_556 7_566 ?
Bi1 Rb2 Rb3 79.27(12) . 7_556 ?
Bi1 Rb2 Rb3 156.72(19) 1_565 7_556 ?
Bi2 Rb2 Rb3 79.09(11) . 7_556 ?
Bi2 Rb2 Rb3 155.7(2) 1_565 7_556 ?
Bi2 Rb2 Rb3 57.75(14) 3 7_556 ?
Bi2 Rb2 Rb3 57.02(15) 7_556 7_556 ?
Rb3 Rb2 Rb3 94.8(2) 7_566 7_556 ?
Bi1 Rb2 Rb3 98.47(11) . . ?
Bi1 Rb2 Rb3 98.47(11) 1_565 . ?
Bi2 Rb2 Rb3 55.42(7) . . ?
Bi2 Rb2 Rb3 55.42(7) 1_565 . ?
Bi2 Rb2 Rb3 150.19(17) 3 . ?
Bi2 Rb2 Rb3 75.69(16) 7_556 . ?
Rb3 Rb2 Rb3 104.81(17) 7_566 . ?
Rb3 Rb2 Rb3 104.81(17) 7_556 . ?
Bi1 Rb2 Rb1 57.87(5) . 3_455 ?
Bi1 Rb2 Rb1 57.87(5) 1_565 3_455 ?
Bi2 Rb2 Rb1 57.17(5) . 3_455 ?
Bi2 Rb2 Rb1 57.17(5) 1_565 3_455 ?
Bi2 Rb2 Rb1 143.32(11) 3 3_455 ?
Bi2 Rb2 Rb1 142.18(10) 7_556 3_455 ?
Rb3 Rb2 Rb1 132.61(10) 7_566 3_455 ?
Rb3 Rb2 Rb1 132.61(11) 7_556 3_455 ?
Rb3 Rb2 Rb1 66.49(15) . 3_455 ?
Bi1 Rb2 Rb3 152.45(15) . 3 ?
Bi1 Rb2 Rb3 86.61(10) 1_565 3 ?
Bi2 Rb2 Rb3 153.06(16) . 3 ?
Bi2 Rb2 Rb3 87.09(9) 1_565 3 ?
Bi2 Rb2 Rb3 51.55(13) 3 3 ?
Bi2 Rb2 Rb3 52.08(13) 7_556 3 ?
Rb3 Rb2 Rb3 8.38(17) 7_566 3 ?
Rb3 Rb2 Rb3 86.43(7) 7_556 3 ?
Rb3 Rb2 Rb3 107.9(2) . 3 ?
Rb1 Rb2 Rb3 140.96(8) 3_455 3 ?
Bi1 Rb2 Rb3 86.61(10) . 3_545 ?
Bi1 Rb2 Rb3 152.45(15) 1_565 3_545 ?
Bi2 Rb2 Rb3 87.09(9) . 3_545 ?
Bi2 Rb2 Rb3 153.06(16) 1_565 3_545 ?
Bi2 Rb2 Rb3 51.55(13) 3 3_545 ?
Bi2 Rb2 Rb3 52.08(13) 7_556 3_545 ?
Rb3 Rb2 Rb3 86.43(6) 7_566 3_545 ?
Rb3 Rb2 Rb3 8.38(17) 7_556 3_545 ?
Rb3 Rb2 Rb3 107.9(2) . 3_545 ?
Rb1 Rb2 Rb3 140.96(8) 3_455 3_545 ?
Rb3 Rb2 Rb3 78.09(15) 3 3_545 ?
Rb3 Rb3 Bi2 85.5(10) 5_566 1_565 ?
Rb3 Rb3 Bi2 85.5(10) 5_566 . ?
Bi2 Rb3 Bi2 101.1(3) 1_565 . ?
Rb3 Rb3 Bi2 80.7(9) 5_566 5_566 ?
Bi2 Rb3 Bi2 77.93(4) 1_565 5_566 ?
Bi2 Rb3 Bi2 166.2(3) . 5_566 ?
Rb3 Rb3 Bi2 80.7(9) 5_566 5_556 ?
Bi2 Rb3 Bi2 166.2(3) 1_565 5_556 ?
Bi2 Rb3 Bi2 77.93(4) . 5_556 ?
Bi2 Rb3 Bi2 99.7(3) 5_566 5_556 ?
Rb3 Rb3 Rb2 132.45(16) 5_566 7_566 ?
Bi2 Rb3 Rb2 61.32(9) 1_565 7_566 ?
Bi2 Rb3 Rb2 131.0(3) . 7_566 ?
Bi2 Rb3 Rb2 60.79(9) 5_566 7_566 ?
Bi2 Rb3 Rb2 129.6(3) 5_556 7_566 ?
Rb3 Rb3 Rb2 132.45(16) 5_566 7_556 ?
Bi2 Rb3 Rb2 131.0(3) 1_565 7_556 ?
Bi2 Rb3 Rb2 61.32(9) . 7_556 ?
Bi2 Rb3 Rb2 129.6(3) 5_566 7_556 ?
Bi2 Rb3 Rb2 60.79(9) 5_556 7_556 ?
Rb2 Rb3 Rb2 94.8(2) 7_566 7_556 ?
Rb3 Rb3 Rb2 116.9(16) 5_566 . ?
Bi2 Rb3 Rb2 58.21(16) 1_565 . ?
Bi2 Rb3 Rb2 58.21(16) . . ?
Bi2 Rb3 Rb2 129.04(13) 5_566 . ?
Bi2 Rb3 Rb2 129.04(13) 5_556 . ?
Rb2 Rb3 Rb2 75.18(17) 7_566 . ?
Rb2 Rb3 Rb2 75.18(17) 7_556 . ?
Rb3 Rb3 Rb1 110.0(16) 5_566 7_556 ?
Bi2 Rb3 Rb1 128.29(14) 1_565 7_556 ?
Bi2 Rb3 Rb1 128.29(14) . 7_556 ?
Bi2 Rb3 Rb1 57.89(16) 5_566 7_556 ?
Bi2 Rb3 Rb1 57.89(16) 5_556 7_556 ?
Rb2 Rb3 Rb1 73.58(18) 7_566 7_556 ?
Rb2 Rb3 Rb1 73.58(18) 7_556 7_556 ?
Rb2 Rb3 Rb1 133.1(2) . 7_556 ?
Rb3 Rb3 Rb2 39.18(14) 5_566 3_445 ?
Bi2 Rb3 Rb2 113.3(2) 1_565 3_445 ?
Bi2 Rb3 Rb2 54.73(10) . 3_445 ?
Bi2 Rb3 Rb2 112.7(2) 5_566 3_445 ?
Bi2 Rb3 Rb2 54.76(9) 5_556 3_445 ?
Rb2 Rb3 Rb2 171.62(17) 7_566 3_445 ?
Rb2 Rb3 Rb2 93.57(7) 7_556 3_445 ?
Rb2 Rb3 Rb2 107.9(2) . 3_445 ?
Rb1 Rb3 Rb2 108.0(2) 7_556 3_445 ?
Rb3 Rb3 Rb2 39.18(13) 5_566 3_455 ?
Bi2 Rb3 Rb2 54.73(10) 1_565 3_455 ?
Bi2 Rb3 Rb2 113.3(2) . 3_455 ?
Bi2 Rb3 Rb2 54.76(9) 5_566 3_455 ?
Bi2 Rb3 Rb2 112.7(2) 5_556 3_455 ?
Rb2 Rb3 Rb2 93.57(7) 7_566 3_455 ?
Rb2 Rb3 Rb2 171.62(17) 7_556 3_455 ?
Rb2 Rb3 Rb2 107.9(2) . 3_455 ?
Rb1 Rb3 Rb2 108.0(2) 7_556 3_455 ?
Rb2 Rb3 Rb2 78.09(15) 3_445 3_455 ?
Rb3 Rb3 Rb1 59.4(14) 5_566 3_455 ?
Bi2 Rb3 Rb1 54.35(15) 1_565 3_455 ?
Bi2 Rb3 Rb1 54.35(15) . 3_455 ?
Bi2 Rb3 Rb1 117.06(17) 5_566 3_455 ?
Bi2 Rb3 Rb1 117.06(17) 5_556 3_455 ?
Rb2 Rb3 Rb1 113.0(2) 7_566 3_455 ?
Rb2 Rb3 Rb1 113.0(2) 7_556 3_455 ?
Rb2 Rb3 Rb1 57.50(16) . 3_455 ?
Rb1 Rb3 Rb1 169.3(2) 7_556 3_455 ?
Rb2 Rb3 Rb1 64.17(14) 3_445 3_455 ?
Rb2 Rb3 Rb1 64.17(14) 3_455 3_455 ?

loop_
_geom_bond_atom_site_label_1
_geom_bond_atom_site_label_2
_geom_bond_distance
_geom_bond_site_symmetry_2
_geom_bond_publ_flag
Bi1 Bi2 2.9919(19) . ?
Bi1 Bi1 3.063(2) 5 ?
Bi1 Rb1 3.813(3) . ?
Bi1 Rb2 3.853(2) 1_545 ?
Bi1 Rb2 3.853(2) . ?
Bi1 Rb1 3.879(2) 7_545 ?
Bi1 Rb1 3.879(2) 7 ?
Bi1 Rb1 3.931(2) 3_445 ?
Bi1 Rb1 3.931(2) 3_455 ?
Bi2 Rb3 3.746(8) 1_545 ?
Bi2 Rb3 3.746(8) . ?
Bi2 Rb3 3.784(8) 5_566 ?
Bi2 Rb3 3.784(8) 5_556 ?
Bi2 Rb2 3.868(2) 1_545 ?
Bi2 Rb2 3.868(2) . ?
Bi2 Rb1 3.893(2) 3_445 ?
Bi2 Rb1 3.893(2) 3_455 ?
Bi2 Rb2 3.906(3) 3_445 ?
Bi2 Rb2 3.918(4) 7_556 ?
Rb1 Bi1 3.879(2) 7_545 ?
Rb1 Bi1 3.879(2) 7 ?
Rb1 Bi2 3.893(2) 3 ?
Rb1 Bi2 3.893(2) 3_545 ?
Rb1 Bi1 3.931(2) 3 ?
Rb1 Bi1 3.931(2) 3_545 ?
Rb1 Rb3 4.221(12) 7_556 ?
Rb1 Rb2 4.241(4) 3_545 ?
Rb1 Rb1 4.261(6) 5_655 ?
Rb1 Rb3 4.611(12) 3_545 ?
Rb1 Rb1 4.739(4) 7_545 ?
Rb2 Bi1 3.853(2) 1_565 ?
Rb2 Bi2 3.868(2) 1_565 ?
Rb2 Bi2 3.906(3) 3 ?
Rb2 Bi2 3.918(4) 7_556 ?
Rb2 Rb3 3.931(7) 7_566 ?
Rb2 Rb3 3.931(7) 7_556 ?
Rb2 Rb3 4.169(12) . ?
Rb2 Rb1 4.241(4) 3_455 ?
Rb2 Rb3 4.592(8) 3 ?
Rb2 Rb3 4.592(8) 3_545 ?
Rb3 Rb3 0.907(18) 5_566 ?
Rb3 Bi2 3.746(8) 1_565 ?
Rb3 Bi2 3.784(8) 5_566 ?
Rb3 Bi2 3.784(8) 5_556 ?
Rb3 Rb2 3.931(7) 7_566 ?
Rb3 Rb2 3.931(7) 7_556 ?
Rb3 Rb1 4.221(12) 7_556 ?
Rb3 Rb2 4.592(8) 3_445 ?
Rb3 Rb2 4.592(8) 3_455 ?
Rb3 Rb1 4.611(12) 3_455 ?
